data_4105904
loop_
_publ_author_name
'Katharina Kaleta'
'Martin Ruhmann'
'Oliver Theilmann'
'Torsten Beweries'
'Subhendu Roy'
'Perdita Arndt'
'Alexander Villinger'
'Eluvathingal D. Jemmis'
'Axel Schulz'
'Uwe Rosenthal'

_publ_section_title
;
 Reactions of Group 4 Metallocene Alkyne Complexes with Carbodiimides:
 Experimental and Theoretical Studies of the Structure and Bonding of
 Five-Membered Hetero-Metallacycloallenes
;
_journal_name_full 'Journal of the American Chemical Society'
_journal_page_first 5463
_journal_page_last 5473
_journal_paper_doi 10.1021/ja111479j
_journal_volume 133
_journal_year 2011
_chemical_formula_moiety 'C25 H42 N2 Si2 Ti'
_chemical_formula_sum 'C25 H42 N2 Si2 Ti'
_chemical_formula_weight 474.69
_chemical_name_systematic
;
 ?
;
_space_group_IT_number 2
_symmetry_cell_setting triclinic
_symmetry_Int_Tables_number 2
_symmetry_space_group_name_Hall '-P 1'
_symmetry_space_group_name_H-M 'P -1'
_atom_sites_solution_hydrogens geom
_atom_sites_solution_primary direct
_atom_sites_solution_secondary difmap
_audit_author_name 'Villinger, A.'
_audit_creation_method SHELXL-97
_cell_angle_alpha 96.926(6)
_cell_angle_beta 106.836(6)
_cell_angle_gamma 116.529(4)
_cell_formula_units_Z 2
_cell_length_a 10.3611(11)
_cell_length_b 11.5566(13)
_cell_length_c 13.457(2)
_cell_measurement_reflns_used 2712
_cell_measurement_temperature 173(2)
_cell_measurement_theta_max 46.002
_cell_measurement_theta_min 4.466
_cell_volume 1319.8(3)
_computing_cell_refinement 'Bruker Apex V7.51A'
_computing_data_collection 'Bruker Apex V7.51A'
_computing_data_reduction 'Bruker SAINT'
_computing_molecular_graphics 'ORTEP-3v2.01 (Farrugia, 1997)'
_computing_publication_material SHELXL-97
_computing_structure_refinement 'SHELXL-97 (Sheldrick, 1997)'
_computing_structure_solution 'SHELXS-97 (Sheldrick, 1997)'
_diffrn_ambient_temperature 173(2)
_diffrn_measured_fraction_theta_full 0.982
_diffrn_measured_fraction_theta_max 0.982
_diffrn_measurement_device_type 'Bruker Apex II-CCD-diffractometer'
_diffrn_measurement_method 'phi and omega scans'
_diffrn_radiation_monochromator graphite
_diffrn_radiation_source 'sealed tube'
_diffrn_radiation_type MoK\a
_diffrn_radiation_wavelength 0.71073
_diffrn_reflns_av_R_equivalents 0.0613
_diffrn_reflns_av_sigmaI/netI 0.0860
_diffrn_reflns_limit_h_max 10
_diffrn_reflns_limit_h_min -13
_diffrn_reflns_limit_k_max 14
_diffrn_reflns_limit_k_min -14
_diffrn_reflns_limit_l_max 16
_diffrn_reflns_limit_l_min -17
_diffrn_reflns_number 19446
_diffrn_reflns_theta_full 27.00
_diffrn_reflns_theta_max 27.00
_diffrn_reflns_theta_min 2.06
_exptl_absorpt_coefficient_mu 0.429
_exptl_absorpt_correction_T_max 0.9624
_exptl_absorpt_correction_T_min 0.8713
_exptl_absorpt_correction_type multi-scan
_exptl_absorpt_process_details '(SADABS; Sheldrick, 2004)'
_exptl_crystal_colour red
_exptl_crystal_density_diffrn 1.194
_exptl_crystal_description block
_exptl_crystal_F_000 512
_exptl_crystal_size_max 0.33
_exptl_crystal_size_mid 0.22
_exptl_crystal_size_min 0.09
_refine_diff_density_max 0.384
_refine_diff_density_min -0.322
_refine_diff_density_rms 0.069
_refine_ls_extinction_method none
_refine_ls_goodness_of_fit_ref 0.989
_refine_ls_hydrogen_treatment constr
_refine_ls_matrix_type full
_refine_ls_number_parameters 281
_refine_ls_number_reflns 5665
_refine_ls_number_restraints 0
_refine_ls_restrained_S_all 0.989
_refine_ls_R_factor_all 0.1002
_refine_ls_R_factor_gt 0.0504
_refine_ls_shift/su_max 0.000
_refine_ls_shift/su_mean 0.000
_refine_ls_structure_factor_coef Fsqd
_refine_ls_weighting_details 'calc w=1/[\s^2^(Fo^2^)+(0.0459P)^2^+0.0000P] where P=(Fo^2^+2Fc^2^)/3'
_refine_ls_weighting_scheme calc
_refine_ls_wR_factor_gt 0.0956
_refine_ls_wR_factor_ref 0.1076
_reflns_number_gt 3678
_reflns_number_total 5665
_reflns_threshold_expression >2\s(I)
_cod_data_source_file ja111479j_si_001.cif
_cod_data_source_block is_mr019b
_cod_database_code 4105904

loop_
_symmetry_equiv_pos_as_xyz
'x, y, z'
'-x, -y, -z'

loop_
_atom_site_label
_atom_site_type_symbol
_atom_site_fract_x
_atom_site_fract_y
_atom_site_fract_z
_atom_site_U_iso_or_equiv
_atom_site_adp_type
_atom_site_occupancy
_atom_site_symmetry_multiplicity
_atom_site_calc_flag
_atom_site_refinement_flags
Ti1 Ti 0.54728(5) 0.32821(4) 0.25552(4) 0.01982(13) Uani 1 1 d .
Si1 Si 0.03245(8) 0.01973(7) 0.27638(6) 0.02583(19) Uani 1 1 d .
Si2 Si 0.26288(8) 0.46675(7) 0.19028(6) 0.02720(19) Uani 1 1 d .
N1 N 0.2187(2) 0.0385(2) 0.30160(16) 0.0209(5) Uani 1 1 d .
N2 N 0.4147(2) 0.1124(2) 0.21745(16) 0.0207(5) Uani 1 1 d .
C1 C 0.3091(3) 0.1212(2) 0.24995(19) 0.0194(5) Uani 1 1 d .
C2 C 0.2950(3) 0.2339(2) 0.23373(19) 0.0198(6) Uani 1 1 d .
C3 C 0.3396(3) 0.3541(2) 0.2278(2) 0.0225(6) Uani 1 1 d .
C4 C 0.2942(3) -0.0114(3) 0.3840(2) 0.0264(6) Uani 1 1 d .
H4 H 0.4063 0.0304 0.3929 0.032 Uiso 1 1 calc R
C5 C 0.2931(3) 0.0349(3) 0.4954(2) 0.0370(7) Uani 1 1 d .
H5A H 0.3369 0.1330 0.5163 0.056 Uiso 1 1 calc R
H5B H 0.3562 0.0115 0.5495 0.056 Uiso 1 1 calc R
H5C H 0.1853 -0.0103 0.4915 0.056 Uiso 1 1 calc R
C6 C 0.2237(3) -0.1653(3) 0.3496(2) 0.0375(7) Uani 1 1 d .
H6A H 0.1254 -0.2091 0.3607 0.056 Uiso 1 1 calc R
H6B H 0.2973 -0.1883 0.3934 0.056 Uiso 1 1 calc R
H6C H 0.2032 -0.1966 0.2727 0.056 Uiso 1 1 calc R
C7 C 0.4167(3) -0.0142(3) 0.1918(2) 0.0253(6) Uani 1 1 d .
H7 H 0.4057 -0.0553 0.2523 0.030 Uiso 1 1 calc R
C8 C 0.2783(3) -0.1139(3) 0.0882(2) 0.0356(7) Uani 1 1 d .
H8A H 0.1810 -0.1305 0.0962 0.053 Uiso 1 1 calc R
H8B H 0.2782 -0.1992 0.0743 0.053 Uiso 1 1 calc R
H8C H 0.2865 -0.0764 0.0273 0.053 Uiso 1 1 calc R
C9 C 0.5713(3) 0.0122(3) 0.1850(2) 0.0337(7) Uani 1 1 d .
H9A H 0.5796 0.0426 0.1211 0.051 Uiso 1 1 calc R
H9B H 0.5756 -0.0713 0.1791 0.051 Uiso 1 1 calc R
H9C H 0.6581 0.0823 0.2505 0.051 Uiso 1 1 calc R
C10 C -0.1023(3) -0.1460(3) 0.2908(3) 0.0420(8) Uani 1 1 d .
H10A H -0.1125 -0.2200 0.2391 0.063 Uiso 1 1 calc R
H10B H -0.2053 -0.1552 0.2759 0.063 Uiso 1 1 calc R
H10C H -0.0595 -0.1493 0.3649 0.063 Uiso 1 1 calc R
C11 C -0.0596(3) 0.0134(3) 0.1336(2) 0.0385(8) Uani 1 1 d .
H11A H -0.0096 0.1043 0.1254 0.058 Uiso 1 1 calc R
H11B H -0.1713 -0.0203 0.1149 0.058 Uiso 1 1 calc R
H11C H -0.0464 -0.0472 0.0852 0.058 Uiso 1 1 calc R
C12 C 0.0436(3) 0.1563(3) 0.3733(2) 0.0385(7) Uani 1 1 d .
H12A H 0.0678 0.1434 0.4457 0.058 Uiso 1 1 calc R
H12B H -0.0570 0.1531 0.3492 0.058 Uiso 1 1 calc R
H12C H 0.1260 0.2442 0.3760 0.058 Uiso 1 1 calc R
C13 C 0.1208(3) 0.4500(3) 0.2541(3) 0.0446(8) Uani 1 1 d .
H13A H 0.0353 0.3557 0.2287 0.067 Uiso 1 1 calc R
H13B H 0.0784 0.5083 0.2340 0.067 Uiso 1 1 calc R
H13C H 0.1738 0.4771 0.3332 0.067 Uiso 1 1 calc R
C14 C 0.4248(4) 0.6459(3) 0.2445(3) 0.0587(10) Uani 1 1 d .
H14A H 0.4965 0.6607 0.3170 0.088 Uiso 1 1 calc R
H14B H 0.3816 0.7055 0.2489 0.088 Uiso 1 1 calc R
H14C H 0.4816 0.6658 0.1961 0.088 Uiso 1 1 calc R
C15 C 0.1647(4) 0.4239(4) 0.0414(3) 0.0566(10) Uani 1 1 d .
H15A H 0.2431 0.4495 0.0089 0.085 Uiso 1 1 calc R
H15B H 0.1086 0.4731 0.0249 0.085 Uiso 1 1 calc R
H15C H 0.0904 0.3264 0.0114 0.085 Uiso 1 1 calc R
C16 C 0.5264(3) 0.2482(3) 0.0696(2) 0.0282(6) Uani 1 1 d .
H16 H 0.4676 0.1547 0.0309 0.034 Uiso 1 1 calc R
C17 C 0.4706(3) 0.3377(3) 0.0656(2) 0.0308(7) Uani 1 1 d .
H17 H 0.3672 0.3161 0.0241 0.037 Uiso 1 1 calc R
C18 C 0.5948(3) 0.4661(3) 0.1344(2) 0.0320(7) Uani 1 1 d .
H18 H 0.5894 0.5461 0.1483 0.038 Uiso 1 1 calc R
C19 C 0.7272(3) 0.4551(3) 0.1783(2) 0.0310(7) Uani 1 1 d .
H19 H 0.8286 0.5268 0.2255 0.037 Uiso 1 1 calc R
C20 C 0.6840(3) 0.3194(3) 0.1404(2) 0.0295(6) Uani 1 1 d .
H20 H 0.7500 0.2824 0.1594 0.035 Uiso 1 1 calc R
C21 C 0.5793(3) 0.3461(3) 0.4403(2) 0.0308(7) Uani 1 1 d .
H21 H 0.4911 0.2911 0.4556 0.037 Uiso 1 1 calc R
C22 C 0.6874(3) 0.3109(3) 0.4244(2) 0.0352(7) Uani 1 1 d .
H22 H 0.6850 0.2282 0.4271 0.042 Uiso 1 1 calc R
C23 C 0.7988(3) 0.4194(3) 0.4037(2) 0.0374(7) Uani 1 1 d .
H23 H 0.8850 0.4231 0.3896 0.045 Uiso 1 1 calc R
C24 C 0.7612(3) 0.5215(3) 0.4075(2) 0.0349(7) Uani 1 1 d .
H24 H 0.8181 0.6067 0.3968 0.042 Uiso 1 1 calc R
C25 C 0.6254(3) 0.4773(3) 0.4297(2) 0.0304(7) Uani 1 1 d .
H25 H 0.5739 0.5265 0.4363 0.036 Uiso 1 1 calc R

loop_
_atom_site_aniso_label
_atom_site_aniso_U_11
_atom_site_aniso_U_22
_atom_site_aniso_U_33
_atom_site_aniso_U_23
_atom_site_aniso_U_13
_atom_site_aniso_U_12
Ti1 0.0189(2) 0.0179(3) 0.0214(3) 0.00763(19) 0.0082(2) 0.0077(2)
Si1 0.0218(4) 0.0217(4) 0.0324(4) 0.0116(3) 0.0124(3) 0.0077(3)
Si2 0.0253(4) 0.0221(4) 0.0404(5) 0.0154(3) 0.0144(4) 0.0144(3)
N1 0.0220(11) 0.0179(11) 0.0249(12) 0.0124(9) 0.0108(9) 0.0092(9)
N2 0.0227(11) 0.0206(12) 0.0236(12) 0.0084(9) 0.0098(9) 0.0136(10)
C1 0.0168(13) 0.0179(13) 0.0199(14) 0.0051(11) 0.0055(11) 0.0071(11)
C2 0.0175(13) 0.0223(14) 0.0226(14) 0.0081(11) 0.0088(11) 0.0116(11)
C3 0.0214(13) 0.0194(14) 0.0261(15) 0.0082(11) 0.0121(12) 0.0077(12)
C4 0.0289(15) 0.0279(15) 0.0304(16) 0.0180(12) 0.0140(13) 0.0169(13)
C5 0.0397(17) 0.0430(19) 0.0307(17) 0.0196(14) 0.0164(14) 0.0190(15)
C6 0.0490(19) 0.0302(17) 0.0484(19) 0.0252(14) 0.0267(16) 0.0239(15)
C7 0.0309(15) 0.0227(15) 0.0292(15) 0.0105(12) 0.0149(12) 0.0163(13)
C8 0.0355(17) 0.0249(16) 0.0389(18) 0.0022(13) 0.0102(14) 0.0137(14)
C9 0.0374(17) 0.0305(16) 0.0423(18) 0.0102(14) 0.0180(14) 0.0230(14)
C10 0.0313(16) 0.0312(17) 0.055(2) 0.0166(15) 0.0197(15) 0.0065(14)
C11 0.0239(15) 0.0406(18) 0.0411(18) 0.0134(14) 0.0084(14) 0.0107(14)
C12 0.0371(17) 0.0396(18) 0.0466(19) 0.0156(15) 0.0234(15) 0.0204(15)
C13 0.0459(19) 0.047(2) 0.068(2) 0.0294(18) 0.0346(18) 0.0348(17)
C14 0.043(2) 0.0260(18) 0.111(3) 0.0220(19) 0.031(2) 0.0198(16)
C15 0.068(2) 0.073(3) 0.055(2) 0.034(2) 0.0242(19) 0.052(2)
C16 0.0320(16) 0.0296(16) 0.0238(15) 0.0087(12) 0.0157(13) 0.0131(13)
C17 0.0333(16) 0.0435(18) 0.0263(15) 0.0198(14) 0.0171(13) 0.0221(15)
C18 0.0446(18) 0.0279(16) 0.0404(17) 0.0221(14) 0.0293(15) 0.0211(15)
C19 0.0289(15) 0.0282(16) 0.0335(16) 0.0122(13) 0.0184(13) 0.0082(13)
C20 0.0302(15) 0.0340(17) 0.0345(16) 0.0147(13) 0.0201(13) 0.0185(14)
C21 0.0323(16) 0.0260(16) 0.0194(14) 0.0057(12) 0.0067(12) 0.0055(13)
C22 0.0396(18) 0.0311(17) 0.0266(16) 0.0099(13) 0.0002(14) 0.0186(15)
C23 0.0235(15) 0.0444(19) 0.0317(17) 0.0038(14) 0.0005(13) 0.0151(15)
C24 0.0272(16) 0.0266(16) 0.0290(16) 0.0021(13) 0.0060(13) 0.0007(13)
C25 0.0355(16) 0.0244(15) 0.0248(15) 0.0027(12) 0.0094(13) 0.0125(13)

loop_
_atom_type_symbol
_atom_type_description
_atom_type_scat_dispersion_real
_atom_type_scat_dispersion_imag
_atom_type_scat_source
C C 0.0033 0.0016 'International Tables Vol C Tables 4.2.6.8 and 6.1.1.4'
H H 0.0000 0.0000 'International Tables Vol C Tables 4.2.6.8 and 6.1.1.4'
N N 0.0061 0.0033 'International Tables Vol C Tables 4.2.6.8 and 6.1.1.4'
Ti Ti 0.2776 0.4457 'International Tables Vol C Tables 4.2.6.8 and 6.1.1.4'
Si Si 0.0817 0.0704 'International Tables Vol C Tables 4.2.6.8 and 6.1.1.4'

loop_
_geom_angle_atom_site_label_1
_geom_angle_atom_site_label_2
_geom_angle_atom_site_label_3
_geom_angle
N2 Ti1 C3 94.47(8)
N2 Ti1 C2 62.53(8)
C3 Ti1 C2 33.05(8)
N2 Ti1 C21 89.43(8)
C3 Ti1 C21 89.15(10)
C2 Ti1 C21 81.11(9)
N2 Ti1 C19 126.64(9)
C3 Ti1 C19 116.21(9)
C2 Ti1 C19 142.29(10)
C21 Ti1 C19 130.48(10)
N2 Ti1 C22 83.02(9)
C3 Ti1 C22 123.15(10)
C2 Ti1 C22 107.65(10)
C21 Ti1 C22 34.30(10)
C19 Ti1 C22 109.77(10)
N2 Ti1 C20 92.91(9)
C3 Ti1 C20 131.35(9)
C2 Ti1 C20 135.16(9)
C21 Ti1 C20 138.98(10)
C19 Ti1 C20 33.96(9)
C22 Ti1 C20 105.46(10)
N2 Ti1 C25 122.68(8)
C3 Ti1 C25 79.42(9)
C2 Ti1 C25 90.67(9)
C21 Ti1 C25 34.28(9)
C19 Ti1 C25 105.93(9)
C22 Ti1 C25 56.68(10)
C20 Ti1 C25 133.17(9)
N2 Ti1 C18 129.00(9)
C3 Ti1 C18 82.98(9)
C2 Ti1 C18 109.35(9)
C21 Ti1 C18 141.14(10)
C19 Ti1 C18 33.75(9)
C22 Ti1 C18 139.53(10)
C20 Ti1 C18 56.05(10)
C25 Ti1 C18 106.95(10)
N2 Ti1 C23 110.63(9)
C3 Ti1 C23 135.44(10)
C2 Ti1 C23 137.37(10)
C21 Ti1 C23 56.31(10)
C19 Ti1 C23 77.79(10)
C22 Ti1 C23 33.65(9)
C20 Ti1 C23 84.91(10)
C25 Ti1 C23 56.09(10)
C18 Ti1 C23 105.88(10)
N2 Ti1 C24 138.81(9)
C3 Ti1 C24 105.69(10)
C2 Ti1 C24 123.98(9)
C21 Ti1 C24 56.15(9)
C19 Ti1 C24 75.61(10)
C22 Ti1 C24 55.84(10)
C20 Ti1 C24 99.53(10)
C25 Ti1 C24 33.66(9)
C18 Ti1 C24 89.51(10)
C23 Ti1 C24 33.39(9)
N2 Ti1 C16 76.47(8)
C3 Ti1 C16 103.31(9)
C2 Ti1 C16 101.98(9)
C21 Ti1 C16 161.73(9)
C19 Ti1 C16 55.42(9)
C22 Ti1 C16 130.37(10)
C20 Ti1 C16 33.35(8)
C25 Ti1 C16 160.66(9)
C18 Ti1 C16 55.17(9)
C23 Ti1 C16 117.74(10)
C24 Ti1 C16 130.28(9)
N1 Si1 C11 110.20(11)
N1 Si1 C12 111.48(12)
C11 Si1 C12 111.29(14)
N1 Si1 C10 110.45(12)
C11 Si1 C10 105.46(13)
C12 Si1 C10 107.76(14)
C15 Si2 C3 111.67(14)
C15 Si2 C14 109.50(17)
C3 Si2 C14 110.00(13)
C15 Si2 C13 109.29(15)
C3 Si2 C13 108.75(13)
C14 Si2 C13 107.54(15)
C1 N1 C4 118.22(19)
C1 N1 Si1 117.07(16)
C4 N1 Si1 124.19(16)
C1 N2 C7 123.1(2)
C1 N2 Ti1 90.37(15)
C7 N2 Ti1 145.26(16)
N2 C1 C2 112.8(2)
N2 C1 N1 129.1(2)
C2 C1 N1 118.1(2)
N2 C1 Ti1 57.94(12)
C2 C1 Ti1 62.08(13)
N1 C1 Ti1 151.78(17)
C3 C2 C1 157.2(2)
C3 C2 Ti1 73.03(15)
C1 C2 Ti1 84.26(14)
C2 C3 Si2 141.7(2)
C2 C3 Ti1 73.91(16)
Si2 C3 Ti1 143.34(13)
N1 C4 C6 113.7(2)
N1 C4 C5 111.8(2)
C6 C4 C5 109.9(2)
N1 C4 H4 107.0
C6 C4 H4 107.0
C5 C4 H4 107.0
C4 C5 H5A 109.5
C4 C5 H5B 109.5
H5A C5 H5B 109.5
C4 C5 H5C 109.5
H5A C5 H5C 109.5
H5B C5 H5C 109.5
C4 C6 H6A 109.5
C4 C6 H6B 109.5
H6A C6 H6B 109.5
C4 C6 H6C 109.5
H6A C6 H6C 109.5
H6B C6 H6C 109.5
N2 C7 C8 110.5(2)
N2 C7 C9 111.4(2)
C8 C7 C9 111.7(2)
N2 C7 H7 107.7
C8 C7 H7 107.7
C9 C7 H7 107.7
C7 C8 H8A 109.5
C7 C8 H8B 109.5
H8A C8 H8B 109.5
C7 C8 H8C 109.5
H8A C8 H8C 109.5
H8B C8 H8C 109.5
C7 C9 H9A 109.5
C7 C9 H9B 109.5
H9A C9 H9B 109.5
C7 C9 H9C 109.5
H9A C9 H9C 109.5
H9B C9 H9C 109.5
Si1 C10 H10A 109.5
Si1 C10 H10B 109.5
H10A C10 H10B 109.5
Si1 C10 H10C 109.5
H10A C10 H10C 109.5
H10B C10 H10C 109.5
Si1 C11 H11A 109.5
Si1 C11 H11B 109.5
H11A C11 H11B 109.5
Si1 C11 H11C 109.5
H11A C11 H11C 109.5
H11B C11 H11C 109.5
Si1 C12 H12A 109.5
Si1 C12 H12B 109.5
H12A C12 H12B 109.5
Si1 C12 H12C 109.5
H12A C12 H12C 109.5
H12B C12 H12C 109.5
Si2 C13 H13A 109.5
Si2 C13 H13B 109.5
H13A C13 H13B 109.5
Si2 C13 H13C 109.5
H13A C13 H13C 109.5
H13B C13 H13C 109.5
Si2 C14 H14A 109.5
Si2 C14 H14B 109.5
H14A C14 H14B 109.5
Si2 C14 H14C 109.5
H14A C14 H14C 109.5
H14B C14 H14C 109.5
Si2 C15 H15A 109.5
Si2 C15 H15B 109.5
H15A C15 H15B 109.5
Si2 C15 H15C 109.5
H15A C15 H15C 109.5
H15B C15 H15C 109.5
C17 C16 C20 108.4(3)
C17 C16 Ti1 73.92(15)
C20 C16 Ti1 70.67(14)
C17 C16 H16 125.8
C20 C16 H16 125.8
Ti1 C16 H16 121.3
C16 C17 C18 107.8(2)
C16 C17 Ti1 73.43(15)
C18 C17 Ti1 70.81(15)
C16 C17 H17 126.1
C18 C17 H17 126.1
Ti1 C17 H17 121.4
C19 C18 C17 107.9(3)
C19 C18 Ti1 72.48(14)
C17 C18 Ti1 75.73(15)
C19 C18 H18 126.0
C17 C18 H18 126.0
Ti1 C18 H18 117.7
C18 C19 C20 107.9(2)
C18 C19 Ti1 73.77(14)
C20 C19 Ti1 73.24(15)
C18 C19 H19 126.0
C20 C19 H19 126.0
Ti1 C19 H19 118.9
C16 C20 C19 107.9(3)
C16 C20 Ti1 75.99(15)
C19 C20 Ti1 72.80(15)
C16 C20 H20 126.1
C19 C20 H20 126.1
Ti1 C20 H20 117.2
C22 C21 C25 107.9(2)
C22 C21 Ti1 73.60(15)
C25 C21 Ti1 73.84(15)
C22 C21 H21 126.0
C25 C21 H21 126.0
Ti1 C21 H21 118.5
C23 C22 C21 107.9(3)
C23 C22 Ti1 74.31(16)
C21 C22 Ti1 72.09(15)
C23 C22 H22 126.1
C21 C22 H22 126.1
Ti1 C22 H22 119.4
C24 C23 C22 108.2(3)
C24 C23 Ti1 73.52(15)
C22 C23 Ti1 72.04(16)
C24 C23 H23 125.9
C22 C23 H23 125.9
Ti1 C23 H23 120.3
C23 C24 C25 108.6(3)
C23 C24 Ti1 73.09(16)
C25 C24 Ti1 72.05(15)
C23 C24 H24 125.7
C25 C24 H24 125.7
Ti1 C24 H24 120.9
C24 C25 C21 107.4(3)
C24 C25 Ti1 74.28(16)
C21 C25 Ti1 71.88(15)
C24 C25 H25 126.3
C21 C25 H25 126.3
Ti1 C25 H25 119.4

loop_
_geom_bond_atom_site_label_1
_geom_bond_atom_site_label_2
_geom_bond_distance
Ti1 N2 2.143(2)
Ti1 C3 2.235(3)
Ti1 C2 2.245(2)
Ti1 C21 2.382(3)
Ti1 C19 2.399(3)
Ti1 C22 2.402(3)
Ti1 C20 2.404(3)
Ti1 C25 2.408(3)
Ti1 C18 2.415(3)
Ti1 C23 2.431(3)
Ti1 C24 2.436(3)
Ti1 C16 2.472(3)
Si1 N1 1.765(2)
Si1 C11 1.857(3)
Si1 C12 1.859(3)
Si1 C10 1.874(3)
Si2 C15 1.851(3)
Si2 C3 1.853(3)
Si2 C14 1.859(3)
Si2 C13 1.860(3)
N1 C1 1.419(3)
N1 C4 1.492(3)
N2 C1 1.328(3)
N2 C7 1.474(3)
C1 C2 1.408(3)
C2 C3 1.275(3)
C4 C6 1.535(4)
C4 C5 1.535(4)
C4 H4 1.0000
C5 H5A 0.9800
C5 H5B 0.9800
C5 H5C 0.9800
C6 H6A 0.9800
C6 H6B 0.9800
C6 H6C 0.9800
C7 C8 1.518(4)
C7 C9 1.523(3)
C7 H7 1.0000
C8 H8A 0.9800
C8 H8B 0.9800
C8 H8C 0.9800
C9 H9A 0.9800
C9 H9B 0.9800
C9 H9C 0.9800
C10 H10A 0.9800
C10 H10B 0.9800
C10 H10C 0.9800
C11 H11A 0.9800
C11 H11B 0.9800
C11 H11C 0.9800
C12 H12A 0.9800
C12 H12B 0.9800
C12 H12C 0.9800
C13 H13A 0.9800
C13 H13B 0.9800
C13 H13C 0.9800
C14 H14A 0.9800
C14 H14B 0.9800
C14 H14C 0.9800
C15 H15A 0.9800
C15 H15B 0.9800
C15 H15C 0.9800
C16 C17 1.392(4)
C16 C20 1.401(4)
C16 H16 0.9500
C17 C18 1.410(4)
C17 H17 0.9500
C18 C19 1.398(4)
C18 H18 0.9500
C19 C20 1.403(4)
C19 H19 0.9500
C20 H20 0.9500
C21 C22 1.411(4)
C21 C25 1.412(4)
C21 H21 0.9500
C22 C23 1.399(4)
C22 H22 0.9500
C23 C24 1.398(4)
C23 H23 0.9500
C24 C25 1.403(4)
C24 H24 0.9500
C25 H25 0.9500

loop_
_geom_torsion_atom_site_label_1
_geom_torsion_atom_site_label_2
_geom_torsion_atom_site_label_3
_geom_torsion_atom_site_label_4
_geom_torsion
C11 Si1 N1 C1 36.5(2)
C12 Si1 N1 C1 -87.6(2)
C10 Si1 N1 C1 152.65(19)
C11 Si1 N1 C4 -151.9(2)
C12 Si1 N1 C4 84.0(2)
C10 Si1 N1 C4 -35.8(2)
C3 Ti1 N2 C1 -28.13(15)
C2 Ti1 N2 C1 -19.31(14)
C21 Ti1 N2 C1 60.97(15)
C19 Ti1 N2 C1 -155.75(15)
C22 Ti1 N2 C1 94.76(16)
C20 Ti1 N2 C1 -160.00(15)
C25 Ti1 N2 C1 52.16(18)
C18 Ti1 N2 C1 -112.72(16)
C23 Ti1 N2 C1 114.34(16)
C24 Ti1 N2 C1 91.95(19)
C16 Ti1 N2 C1 -130.76(16)
C3 Ti1 N2 C7 166.4(3)
C2 Ti1 N2 C7 175.2(3)
C21 Ti1 N2 C7 -104.5(3)
C19 Ti1 N2 C7 38.7(3)
C22 Ti1 N2 C7 -70.8(3)
C20 Ti1 N2 C7 34.5(3)
C25 Ti1 N2 C7 -113.4(3)
C18 Ti1 N2 C7 81.8(3)
C23 Ti1 N2 C7 -51.2(3)
C24 Ti1 N2 C7 -73.6(3)
C16 Ti1 N2 C7 63.7(3)
C7 N2 C1 C2 -159.3(2)
Ti1 N2 C1 C2 30.5(2)
C7 N2 C1 N1 24.0(4)
Ti1 N2 C1 N1 -146.2(2)
C7 N2 C1 Ti1 170.2(2)
C4 N1 C1 N2 38.0(4)
Si1 N1 C1 N2 -149.9(2)
C4 N1 C1 C2 -138.5(2)
Si1 N1 C1 C2 33.6(3)
C4 N1 C1 Ti1 -55.8(4)
Si1 N1 C1 Ti1 116.3(3)
C3 Ti1 C1 N2 149.21(17)
C2 Ti1 C1 N2 148.0(2)
C21 Ti1 C1 N2 -115.00(16)
C19 Ti1 C1 N2 46.9(3)
C22 Ti1 C1 N2 -82.29(16)
C20 Ti1 C1 N2 23.87(18)
C25 Ti1 C1 N2 -137.41(15)
C18 Ti1 C1 N2 95.99(17)
C23 Ti1 C1 N2 -80.47(17)
C24 Ti1 C1 N2 -119.76(16)
C16 Ti1 C1 N2 48.00(15)
N2 Ti1 C1 C2 -148.0(2)
C3 Ti1 C1 C2 1.18(14)
C21 Ti1 C1 C2 96.97(16)
C19 Ti1 C1 C2 -101.2(2)
C22 Ti1 C1 C2 129.68(16)
C20 Ti1 C1 C2 -124.17(16)
C25 Ti1 C1 C2 74.56(16)
C18 Ti1 C1 C2 -52.04(19)
C23 Ti1 C1 C2 131.50(16)
C24 Ti1 C1 C2 92.21(17)
C16 Ti1 C1 C2 -100.03(15)
N2 Ti1 C1 N1 113.9(4)
C3 Ti1 C1 N1 -96.9(4)
C2 Ti1 C1 N1 -98.0(4)
C21 Ti1 C1 N1 -1.1(4)
C19 Ti1 C1 N1 160.8(3)
C22 Ti1 C1 N1 31.6(4)
C20 Ti1 C1 N1 137.8(4)
C25 Ti1 C1 N1 -23.5(4)
C18 Ti1 C1 N1 -150.1(3)
C23 Ti1 C1 N1 33.5(4)
C24 Ti1 C1 N1 -5.8(4)
C16 Ti1 C1 N1 161.9(4)
N2 C1 C2 C3 -34.0(7)
N1 C1 C2 C3 143.0(6)
Ti1 C1 C2 C3 -4.9(6)
N2 C1 C2 Ti1 -29.1(2)
N1 C1 C2 Ti1 147.94(19)
N2 Ti1 C2 C3 -163.72(18)
C21 Ti1 C2 C3 102.28(17)
C19 Ti1 C2 C3 -48.4(2)
C22 Ti1 C2 C3 124.29(16)
C20 Ti1 C2 C3 -99.92(18)
C25 Ti1 C2 C3 69.23(16)
C18 Ti1 C2 C3 -39.02(18)
C23 Ti1 C2 C3 105.04(19)
C24 Ti1 C2 C3 64.03(19)
C16 Ti1 C2 C3 -96.04(16)
N2 Ti1 C2 C1 18.27(13)
C3 Ti1 C2 C1 -178.0(2)
C21 Ti1 C2 C1 -75.74(15)
C19 Ti1 C2 C1 133.57(17)
C22 Ti1 C2 C1 -53.73(16)
C20 Ti1 C2 C1 82.06(18)
C25 Ti1 C2 C1 -108.78(15)
C18 Ti1 C2 C1 142.97(14)
C23 Ti1 C2 C1 -73.0(2)
C24 Ti1 C2 C1 -113.99(16)
C16 Ti1 C2 C1 85.94(15)
C1 C2 C3 Si2 174.0(5)
Ti1 C2 C3 Si2 168.9(3)
C1 C2 C3 Ti1 5.1(6)
C15 Si2 C3 C2 -74.1(4)
C14 Si2 C3 C2 164.1(3)
C13 Si2 C3 C2 46.6(4)
C15 Si2 C3 Ti1 87.9(2)
C14 Si2 C3 Ti1 -33.9(3)
C13 Si2 C3 Ti1 -151.4(2)
N2 Ti1 C3 C2 14.45(16)
C21 Ti1 C3 C2 -74.91(16)
C19 Ti1 C3 C2 149.34(15)
C22 Ti1 C3 C2 -70.13(18)
C20 Ti1 C3 C2 112.30(17)
C25 Ti1 C3 C2 -107.99(17)
C18 Ti1 C3 C2 143.24(17)
C23 Ti1 C3 C2 -111.22(18)
C24 Ti1 C3 C2 -129.26(16)
C16 Ti1 C3 C2 91.59(16)
N2 Ti1 C3 Si2 -154.0(2)
C2 Ti1 C3 Si2 -168.5(3)
C21 Ti1 C3 Si2 116.6(2)
C19 Ti1 C3 Si2 -19.1(3)
C22 Ti1 C3 Si2 121.4(2)
C20 Ti1 C3 Si2 -56.2(3)
C25 Ti1 C3 Si2 83.5(2)
C18 Ti1 C3 Si2 -25.2(2)
C23 Ti1 C3 Si2 80.3(3)
C24 Ti1 C3 Si2 62.3(2)
C16 Ti1 C3 Si2 -76.9(2)
C1 N1 C4 C6 -113.9(2)
Si1 N1 C4 C6 74.6(3)
C1 N1 C4 C5 120.9(2)
Si1 N1 C4 C5 -50.6(3)
C1 N2 C7 C8 69.8(3)
Ti1 N2 C7 C8 -127.6(3)
C1 N2 C7 C9 -165.5(2)
Ti1 N2 C7 C9 -2.9(4)
N2 Ti1 C16 C17 125.87(17)
C3 Ti1 C16 C17 34.41(18)
C2 Ti1 C16 C17 68.29(17)
C21 Ti1 C16 C17 166.3(3)
C19 Ti1 C16 C17 -78.43(18)
C22 Ti1 C16 C17 -165.75(16)
C20 Ti1 C16 C17 -116.7(2)
C25 Ti1 C16 C17 -61.6(4)
C18 Ti1 C16 C17 -37.07(16)
C23 Ti1 C16 C17 -127.69(17)
C24 Ti1 C16 C17 -89.96(19)
N2 Ti1 C16 C20 -117.43(17)
C3 Ti1 C16 C20 151.11(16)
C2 Ti1 C16 C20 -175.02(16)
C21 Ti1 C16 C20 -77.0(3)
C19 Ti1 C16 C20 38.27(16)
C22 Ti1 C16 C20 -49.1(2)
C25 Ti1 C16 C20 55.1(4)
C18 Ti1 C16 C20 79.62(17)
C23 Ti1 C16 C20 -11.0(2)
C24 Ti1 C16 C20 26.7(2)
C20 C16 C17 C18 0.2(3)
Ti1 C16 C17 C18 62.90(18)
C20 C16 C17 Ti1 -62.68(18)
N2 Ti1 C17 C16 -52.44(17)
C3 Ti1 C17 C16 -145.50(18)
C2 Ti1 C17 C16 -114.63(17)
C21 Ti1 C17 C16 -163.8(3)
C19 Ti1 C17 C16 78.29(17)
C22 Ti1 C17 C16 34.6(4)
C20 Ti1 C17 C16 36.71(15)
C25 Ti1 C17 C16 155.59(16)
C18 Ti1 C17 C16 116.2(2)
C23 Ti1 C17 C16 73.7(2)
C24 Ti1 C17 C16 114.60(18)
N2 Ti1 C17 C18 -168.60(16)
C3 Ti1 C17 C18 98.34(17)
C2 Ti1 C17 C18 129.20(17)
C21 Ti1 C17 C18 80.0(4)
C19 Ti1 C17 C18 -37.88(16)
C22 Ti1 C17 C18 -81.6(3)
C20 Ti1 C17 C18 -79.46(17)
C25 Ti1 C17 C18 39.4(2)
C23 Ti1 C17 C18 -42.4(2)
C24 Ti1 C17 C18 -1.6(2)
C16 Ti1 C17 C18 -116.2(2)
C16 C17 C18 C19 1.3(3)
Ti1 C17 C18 C19 65.86(17)
C16 C17 C18 Ti1 -64.61(18)
N2 Ti1 C18 C19 -99.81(18)
C3 Ti1 C18 C19 170.11(18)
C2 Ti1 C18 C19 -169.64(16)
C21 Ti1 C18 C19 90.3(2)
C22 Ti1 C18 C19 35.3(2)
C20 Ti1 C18 C19 -37.61(16)
C25 Ti1 C18 C19 93.46(17)
C23 Ti1 C18 C19 34.77(19)
C24 Ti1 C18 C19 64.24(18)
C16 Ti1 C18 C19 -78.28(18)
N2 Ti1 C18 C17 14.6(2)
C3 Ti1 C18 C17 -75.44(17)
C2 Ti1 C18 C17 -55.20(18)
C21 Ti1 C18 C17 -155.27(17)
C19 Ti1 C18 C17 114.4(2)
C22 Ti1 C18 C17 149.75(17)
C20 Ti1 C18 C17 76.83(17)
C25 Ti1 C18 C17 -152.10(16)
C23 Ti1 C18 C17 149.21(17)
C24 Ti1 C18 C17 178.68(17)
C16 Ti1 C18 C17 36.16(15)
C17 C18 C19 C20 -2.2(3)
Ti1 C18 C19 C20 65.80(18)
C17 C18 C19 Ti1 -68.03(18)
N2 Ti1 C19 C18 107.38(17)
C3 Ti1 C19 C18 -10.9(2)
C2 Ti1 C19 C18 16.1(2)
C21 Ti1 C19 C18 -124.42(18)
C22 Ti1 C19 C18 -156.51(17)
C20 Ti1 C19 C18 115.0(2)
C25 Ti1 C19 C18 -96.81(18)
C23 Ti1 C19 C18 -145.86(18)
C24 Ti1 C19 C18 -111.60(18)
C16 Ti1 C19 C18 77.46(18)
N2 Ti1 C19 C20 -7.6(2)
C3 Ti1 C19 C20 -125.96(17)
C2 Ti1 C19 C20 -98.9(2)
C21 Ti1 C19 C20 120.57(18)
C22 Ti1 C19 C20 88.48(18)
C25 Ti1 C19 C20 148.18(17)
C18 Ti1 C19 C20 -115.0(2)
C23 Ti1 C19 C20 99.13(18)
C24 Ti1 C19 C20 133.39(18)
C16 Ti1 C19 C20 -37.55(15)
C17 C16 C20 C19 -1.6(3)
Ti1 C16 C20 C19 -66.38(18)
C17 C16 C20 Ti1 64.78(18)
C18 C19 C20 C16 2.4(3)
Ti1 C19 C20 C16 68.52(18)
C18 C19 C20 Ti1 -66.15(18)
N2 Ti1 C20 C16 59.78(17)
C3 Ti1 C20 C16 -38.8(2)
C2 Ti1 C20 C16 6.9(2)
C21 Ti1 C20 C16 152.25(16)
C19 Ti1 C20 C16 -114.1(2)
C22 Ti1 C20 C16 143.34(16)
C25 Ti1 C20 C16 -158.13(16)
C18 Ti1 C20 C16 -76.73(17)
C23 Ti1 C20 C16 170.24(18)
C24 Ti1 C20 C16 -159.64(17)
N2 Ti1 C20 C19 173.88(17)
C3 Ti1 C20 C19 75.3(2)
C2 Ti1 C20 C19 121.02(18)
C21 Ti1 C20 C19 -93.7(2)
C22 Ti1 C20 C19 -102.56(17)
C25 Ti1 C20 C19 -44.0(2)
C18 Ti1 C20 C19 37.37(16)
C23 Ti1 C20 C19 -75.66(17)
C24 Ti1 C20 C19 -45.54(18)
C16 Ti1 C20 C19 114.1(2)
N2 Ti1 C21 C22 78.41(17)
C3 Ti1 C21 C22 172.89(17)
C2 Ti1 C21 C22 140.68(17)
C19 Ti1 C21 C22 -62.5(2)
C20 Ti1 C21 C22 -15.4(2)
C25 Ti1 C21 C22 -114.8(2)
C18 Ti1 C21 C22 -109.4(2)
C23 Ti1 C21 C22 -37.07(16)
C24 Ti1 C21 C22 -77.50(18)
C16 Ti1 C21 C22 39.3(4)
N2 Ti1 C21 C25 -166.78(17)
C3 Ti1 C21 C25 -72.30(17)
C2 Ti1 C21 C25 -104.51(17)
C19 Ti1 C21 C25 52.3(2)
C22 Ti1 C21 C25 114.8(2)
C20 Ti1 C21 C25 99.4(2)
C18 Ti1 C21 C25 5.4(2)
C23 Ti1 C21 C25 77.74(17)
C24 Ti1 C21 C25 37.31(16)
C16 Ti1 C21 C25 154.2(3)
C25 C21 C22 C23 -0.2(3)
Ti1 C21 C22 C23 66.25(19)
C25 C21 C22 Ti1 -66.41(18)
N2 Ti1 C22 C23 145.53(19)
C3 Ti1 C22 C23 -123.68(18)
C2 Ti1 C22 C23 -156.25(18)
C21 Ti1 C22 C23 -115.2(3)
C19 Ti1 C22 C23 19.0(2)
C20 Ti1 C22 C23 54.4(2)
C25 Ti1 C22 C23 -77.46(19)
C18 Ti1 C22 C23 -0.9(3)
C24 Ti1 C22 C23 -36.71(17)
C16 Ti1 C22 C23 79.9(2)
N2 Ti1 C22 C21 -99.29(16)
C3 Ti1 C22 C21 -8.5(2)
C2 Ti1 C22 C21 -41.07(18)
C19 Ti1 C22 C21 134.20(16)
C20 Ti1 C22 C21 169.61(16)
C25 Ti1 C22 C21 37.72(15)
C18 Ti1 C22 C21 114.25(19)
C23 Ti1 C22 C21 115.2(3)
C24 Ti1 C22 C21 78.47(18)
C16 Ti1 C22 C21 -164.88(15)
C21 C22 C23 C24 0.4(3)
Ti1 C22 C23 C24 65.14(19)
C21 C22 C23 Ti1 -64.79(18)
N2 Ti1 C23 C24 -152.87(16)
C3 Ti1 C23 C24 -32.8(2)
C2 Ti1 C23 C24 -81.5(2)
C21 Ti1 C23 C24 -78.17(18)
C19 Ti1 C23 C24 82.31(18)
C22 Ti1 C23 C24 -116.0(3)
C20 Ti1 C23 C24 115.93(18)
C25 Ti1 C23 C24 -36.63(16)
C18 Ti1 C23 C24 63.39(19)
C16 Ti1 C23 C24 121.97(17)
N2 Ti1 C23 C22 -36.9(2)
C3 Ti1 C23 C22 83.2(2)
C2 Ti1 C23 C22 34.5(2)
C21 Ti1 C23 C22 37.81(17)
C19 Ti1 C23 C22 -161.7(2)
C20 Ti1 C23 C22 -128.09(19)
C25 Ti1 C23 C22 79.35(19)
C18 Ti1 C23 C22 179.37(18)
C24 Ti1 C23 C22 116.0(3)
C16 Ti1 C23 C22 -122.05(18)
C22 C23 C24 C25 -0.4(3)
Ti1 C23 C24 C25 63.75(19)
C22 C23 C24 Ti1 -64.17(19)
N2 Ti1 C24 C23 40.4(2)
C3 Ti1 C24 C23 156.75(17)
C2 Ti1 C24 C23 126.13(18)
C21 Ti1 C24 C23 78.69(19)
C19 Ti1 C24 C23 -89.58(18)
C22 Ti1 C24 C23 37.02(17)
C20 Ti1 C24 C23 -65.27(19)
C25 Ti1 C24 C23 116.7(3)
C18 Ti1 C24 C23 -120.68(18)
C16 Ti1 C24 C23 -79.8(2)
N2 Ti1 C24 C25 -76.3(2)
C3 Ti1 C24 C25 40.04(19)
C2 Ti1 C24 C25 9.4(2)
C21 Ti1 C24 C25 -38.02(16)
C19 Ti1 C24 C25 153.71(19)
C22 Ti1 C24 C25 -79.69(18)
C20 Ti1 C24 C25 178.02(17)
C18 Ti1 C24 C25 122.61(18)
C23 Ti1 C24 C25 -116.7(3)
C16 Ti1 C24 C25 163.50(16)
C23 C24 C25 C21 0.3(3)
Ti1 C24 C25 C21 64.75(18)
C23 C24 C25 Ti1 -64.42(19)
C22 C21 C25 C24 -0.1(3)
Ti1 C21 C25 C24 -66.35(19)
C22 C21 C25 Ti1 66.25(18)
N2 Ti1 C25 C24 130.52(17)
C3 Ti1 C25 C24 -140.95(18)
C2 Ti1 C25 C24 -172.20(18)
C21 Ti1 C25 C24 114.7(2)
C19 Ti1 C25 C24 -26.50(19)
C22 Ti1 C25 C24 77.00(19)
C20 Ti1 C25 C24 -2.7(2)
C18 Ti1 C25 C24 -61.72(19)
C23 Ti1 C25 C24 36.32(17)
C16 Ti1 C25 C24 -40.9(4)
N2 Ti1 C25 C21 15.8(2)
C3 Ti1 C25 C21 104.30(17)
C2 Ti1 C25 C21 73.05(17)
C19 Ti1 C25 C21 -141.24(17)
C22 Ti1 C25 C21 -37.75(16)
C20 Ti1 C25 C21 -117.43(18)
C18 Ti1 C25 C21 -176.46(16)
C23 Ti1 C25 C21 -78.43(18)
C24 Ti1 C25 C21 -114.7(2)
C16 Ti1 C25 C21 -155.6(3)
